data_7244450
loop_
_publ_author_name
'Priola, Emanuele'
'Curetti, Nadia'
'Marabello, Domenica'
'Andreo, Jacopo'
'Giordana, Alessia'
'Andreo, Luca'
'Benna, Piera'
'Freire, Paulo Tarso Cavalcante'
'Benzi, Paola'
'Operti, Lorenza'
'Diana, Eliano'

_publ_section_title
;
 Crystal engineering of aurophilic supramolecular architectures and
 coordination polymers based on butterfly-like copper--dicyanoaurate
 complexes: vapochromism, P--T behaviour and multi-metallic cocrystal
 formation
;
_journal_issue 12
_journal_name_full CrystEngComm
_journal_page_first 2336
_journal_page_last 2348
_journal_paper_doi 10.1039/D1CE00964H
_journal_volume 24
_journal_year 2022
_chemical_formula_moiety 'C24 H18 Au2 Cu N8 O'
_chemical_formula_sum 'C24 H18 Au2 Cu N8 O'
_chemical_formula_weight 891.94
_space_group_crystal_system monoclinic
_space_group_IT_number 14
_space_group_name_Hall '-P 2ybc'
_space_group_name_H-M_alt 'P 1 21/c 1'
_atom_sites_solution_hydrogens mixed
_audit_creation_date 2021-10-15
_audit_creation_method
;
Olex2 1.2
(compiled 2018.05.29 svn.r3508 for OlexSys, GUI svn.r5506)
;
_audit_update_record
;
2021-10-15 deposited with the CCDC.	2022-02-17 downloaded from the CCDC.
;
_cell_angle_alpha 90
_cell_angle_beta 114.476(9)
_cell_angle_gamma 90
_cell_formula_units_Z 4
_cell_length_a 15.2706(10)
_cell_length_b 14.2900(6)
_cell_length_c 12.7118(10)
_cell_measurement_reflns_used 4998
_cell_measurement_temperature 298.00
_cell_measurement_theta_max 25.5110
_cell_measurement_theta_min 3.8070
_cell_volume 2524.6(3)
_computing_cell_refinement 'CrysAlisPro 1.171.38.46 (Rigaku OD, 2015)'
_computing_data_collection 'CrysAlisPro 1.171.38.46 (Rigaku OD, 2015)'
_computing_data_reduction 'CrysAlisPro 1.171.38.46 (Rigaku OD, 2015)'
_computing_molecular_graphics 'Olex2 (Dolomanov et al., 2009)'
_computing_publication_material 'Olex2 (Dolomanov et al., 2009)'
_computing_structure_refinement 'ShelXL (Sheldrick, 2015)'
_computing_structure_solution 'ShelXS (Sheldrick, 2008)'
_diffrn_ambient_temperature 293(2)
_diffrn_detector_area_resol_mean 5.1990
_diffrn_detector_type AtlasS2
_diffrn_measured_fraction_theta_full 0.973
_diffrn_measured_fraction_theta_max 0.846
_diffrn_measurement_details
;
List of Runs (angles in degrees, time in seconds):

  # Type    Start    End  Width  t~exp~   \w     \q     \k     \f   Frames
#--------------------------------------------------------------------------
  1  \w    -48.00 -22.00   1.00   20.00    --   11.30 -22.00-156.00   26
  2  \w    -14.00  33.00   1.00   20.00    --   11.30  22.00   8.00   47
  3  \w     15.00  85.00   1.00   20.00    --   11.30  37.00  30.00   70
  4  \w    -63.00 -28.00   1.00   20.00    --   11.30 -37.00 120.00   35
  5  \w    -21.00   5.00   1.00   20.00    --   11.30 -37.00 120.00   26
  6  \w      7.00  77.00   1.00   20.00    --   11.30  57.00  90.00   70
;
_diffrn_measurement_device 'four-circle diffractometer'
_diffrn_measurement_device_type 'Xcalibur, AtlasS2, Gemini ultra'
_diffrn_measurement_method '\w scans'
_diffrn_radiation_type MoK\a
_diffrn_radiation_wavelength 0.71073
_diffrn_reflns_av_R_equivalents 0.0464
_diffrn_reflns_av_unetI/netI 0.0562
_diffrn_reflns_Laue_measured_fraction_full 0.973
_diffrn_reflns_Laue_measured_fraction_max 0.846
_diffrn_reflns_limit_h_max 20
_diffrn_reflns_limit_h_min -15
_diffrn_reflns_limit_k_max 19
_diffrn_reflns_limit_k_min -19
_diffrn_reflns_limit_l_max 12
_diffrn_reflns_limit_l_min -17
_diffrn_reflns_number 18791
_diffrn_reflns_point_group_measured_fraction_full 0.973
_diffrn_reflns_point_group_measured_fraction_max 0.846
_diffrn_reflns_theta_full 25.242
_diffrn_reflns_theta_max 29.621
_diffrn_reflns_theta_min 3.206
_exptl_absorpt_coefficient_mu 12.462
_exptl_absorpt_correction_T_max 1.00000
_exptl_absorpt_correction_T_min 0.48985
_exptl_absorpt_correction_type multi-scan
_exptl_absorpt_process_details
;
CrysAlisPro 1.171.38.46 (Rigaku Oxford Diffraction, 2015)
Empirical absorption correction using spherical harmonics,
 implemented in SCALE3 ABSPACK scaling algorithm.
;
_exptl_crystal_colour blue
_exptl_crystal_colour_primary blue
_exptl_crystal_density_diffrn 2.347
_exptl_crystal_description plate
_exptl_crystal_F_000 1652
_exptl_crystal_recrystallization_method 'Re-crystallisation from solvent: ammonia solution or deuterated water'
_exptl_crystal_size_max 0.24
_exptl_crystal_size_mid 0.23
_exptl_crystal_size_min 0.15
_refine_diff_density_max 0.632
_refine_diff_density_min -0.806
_refine_diff_density_rms 0.145
_refine_ls_extinction_method none
_refine_ls_goodness_of_fit_ref 0.994
_refine_ls_hydrogen_treatment constr
_refine_ls_matrix_type full
_refine_ls_number_parameters 326
_refine_ls_number_reflns 6013
_refine_ls_number_restraints 0
_refine_ls_restrained_S_all 0.994
_refine_ls_R_factor_all 0.0673
_refine_ls_R_factor_gt 0.0360
_refine_ls_shift/su_max 0.002
_refine_ls_shift/su_mean 0.000
_refine_ls_structure_factor_coef Fsqd
_refine_ls_weighting_details 'w=1/[\s^2^(Fo^2^)+(0.0190P)^2^] where P=(Fo^2^+2Fc^2^)/3'
_refine_ls_weighting_scheme calc
_refine_ls_wR_factor_gt 0.0551
_refine_ls_wR_factor_ref 0.0639
_reflns_Friedel_coverage 0.000
_reflns_number_gt 4187
_reflns_number_total 6013
_reflns_threshold_expression 'I > 2\s(I)'
_cod_data_source_file d1ce00964h2.cif
_cod_data_source_block comp2
_cod_depositor_comments 'Adding full bibliography for 7244437--7244451.cif.'
_cod_database_code 7244450
_shelx_shelxl_version_number 2018/3
_shelx_space_group_comment
;
The symmetry employed for this shelxl refinement is uniquely defined
by the following loop, which should always be used as a source of
symmetry information in preference to the above space-group names.
They are only intended as comments.
;
_shelx_estimated_absorpt_t_max 0.256
_shelx_estimated_absorpt_t_min 0.154
_olex2_refinement_description
;
1. Fixed Uiso
 At 1.2 times of:
  All C(H) groups
 At 1.5 times of:
  All O(H,H) groups
2.a Rotating group:
 O1(H1A,H1B)
2.b Aromatic/amide H refined with riding coordinates:
 C15(H15), C24(H24), C14(H14), C21(H21), C5(H5), C6(H6), C8(H8), C23(H23),
 C13(H13), C11(H11), C18(H18), C12(H12), C7(H7), C22(H22), C17(H17), C16(H16)
;
_olex2_submission_special_instructions 'No special instructions were received'
_oxdiff_exptl_absorpt_empirical_details
;
Empirical correction (ABSPACK) includes:
- Absorption correction using spherical harmonics
- Frame scaling
;

loop_
_space_group_symop_operation_xyz
'x, y, z'
'-x, y+1/2, -z+1/2'
'-x, -y, -z'
'x, -y-1/2, z-1/2'

loop_
_atom_site_label
_atom_site_type_symbol
_atom_site_fract_x
_atom_site_fract_y
_atom_site_fract_z
_atom_site_U_iso_or_equiv
_atom_site_adp_type
_atom_site_occupancy
_atom_site_site_symmetry_order
_atom_site_calc_flag
_atom_site_refinement_flags_posn
_atom_site_refinement_flags_adp
_atom_site_refinement_flags_occupancy
_atom_site_disorder_assembly
_atom_site_disorder_group
Au1 Au 0.25161(2) 0.83207(2) 0.57396(2) 0.04553(8) Uani 1 1 d . . . . .
Au2 Au 0.29302(2) 0.74163(2) 0.36562(2) 0.04933(8) Uani 1 1 d . . . . .
Cu1 Cu 0.24427(4) 1.09910(4) 0.21223(6) 0.03676(16) Uani 1 1 d . . . . .
N6 N 0.1234(3) 1.0960(3) 0.2406(4) 0.0366(11) Uani 1 1 d . . . . .
N8 N 0.3404(3) 1.1192(3) 0.3811(4) 0.0373(11) Uani 1 1 d . . . . .
N7 N 0.2645(3) 1.2581(3) 0.2283(4) 0.0404(11) Uani 1 1 d . . . . .
N5 N 0.1438(3) 1.1096(3) 0.0476(4) 0.0355(10) Uani 1 1 d . . . . .
N1 N 0.2488(3) 0.9304(3) 0.2286(5) 0.0550(14) Uani 1 1 d . . . . .
C10 C 0.0410(4) 1.1090(3) 0.1457(5) 0.0336(12) Uani 1 1 d . . . . .
C1 C 0.2623(4) 0.8599(4) 0.2737(5) 0.0440(14) Uani 1 1 d . . . . .
C9 C 0.0528(3) 1.1178(3) 0.0371(5) 0.0322(12) Uani 1 1 d . . . . .
C20 C 0.3739(4) 1.2071(4) 0.4169(5) 0.0364(13) Uani 1 1 d . . . . .
C19 C 0.3349(4) 1.2828(4) 0.3295(5) 0.0366(13) Uani 1 1 d . . . . .
O1 O 0.3491(2) 1.0868(3) 0.1575(3) 0.0480(10) Uani 1 1 d . . . . .
H1A H 0.351739 1.029859 0.133972 0.072 Uiso 1 1 d GR . . . .
H1B H 0.405346 1.093942 0.214766 0.072 Uiso 1 1 d GR . . . .
C4 C 0.3936(5) 0.8337(4) 0.6621(6) 0.0503(16) Uani 1 1 d . . . . .
N4 N 0.4735(4) 0.8406(4) 0.7127(5) 0.0676(17) Uani 1 1 d . . . . .
N3 N 0.0291(4) 0.8454(4) 0.4387(5) 0.0630(15) Uani 1 1 d . . . . .
C3 C 0.1098(5) 0.8401(4) 0.4878(5) 0.0482(15) Uani 1 1 d . . . . .
C15 C 0.2219(4) 1.3235(4) 0.1493(6) 0.0532(16) Uani 1 1 d . . . . .
H15 H 0.172475 1.305805 0.079636 0.064 Uiso 1 1 calc R . . . .
C24 C 0.3739(4) 1.0500(4) 0.4579(5) 0.0461(15) Uani 1 1 d . . . . .
H24 H 0.352340 0.989442 0.434665 0.055 Uiso 1 1 calc R . . . .
C14 C 0.1185(4) 1.0825(4) 0.3421(5) 0.0518(16) Uani 1 1 d . . . . .
H14 H 0.175037 1.071249 0.407241 0.062 Uiso 1 1 calc R . . . .
C21 C 0.4391(4) 1.2237(4) 0.5272(5) 0.0518(16) Uani 1 1 d . . . . .
H21 H 0.461634 1.284150 0.549626 0.062 Uiso 1 1 calc R . . . .
C5 C 0.1614(4) 1.1182(4) -0.0460(5) 0.0510(16) Uani 1 1 d . . . . .
H5 H 0.224366 1.111624 -0.038412 0.061 Uiso 1 1 calc R . . . .
C6 C 0.0903(4) 1.1365(4) -0.1531(5) 0.0529(16) Uani 1 1 d . . . . .
H6 H 0.104444 1.143395 -0.217132 0.063 Uiso 1 1 calc R . . . .
C8 C -0.0217(4) 1.1346(4) -0.0678(5) 0.0447(14) Uani 1 1 d . . . . .
H8 H -0.084486 1.139544 -0.074239 0.054 Uiso 1 1 calc R . . . .
C23 C 0.4386(4) 1.0646(4) 0.5692(6) 0.0559(17) Uani 1 1 d . . . . .
H23 H 0.459804 1.014276 0.620002 0.067 Uiso 1 1 calc R . . . .
C13 C 0.0327(5) 1.0847(4) 0.3535(6) 0.0564(17) Uani 1 1 d . . . . .
H13 H 0.031633 1.076700 0.425555 0.068 Uiso 1 1 calc R . . . .
C11 C -0.0473(4) 1.1110(4) 0.1524(6) 0.0495(15) Uani 1 1 d . . . . .
H11 H -0.103616 1.120335 0.086344 0.059 Uiso 1 1 calc R . . . .
C18 C 0.3653(5) 1.3750(4) 0.3503(6) 0.0574(17) Uani 1 1 d . . . . .
H18 H 0.415614 1.391444 0.419881 0.069 Uiso 1 1 calc R . . . .
C12 C -0.0506(4) 1.0988(4) 0.2580(6) 0.0571(17) Uani 1 1 d . . . . .
H12 H -0.109189 1.100244 0.264052 0.069 Uiso 1 1 calc R . . . .
C7 C -0.0023(4) 1.1442(4) -0.1632(5) 0.0523(16) Uani 1 1 d . . . . .
H7 H -0.052078 1.155922 -0.235062 0.063 Uiso 1 1 calc R . . . .
C22 C 0.4720(4) 1.1514(4) 0.6060(5) 0.0534(16) Uani 1 1 d . . . . .
H22 H 0.515652 1.162120 0.681860 0.064 Uiso 1 1 calc R . . . .
C2 C 0.3290(5) 0.6281(5) 0.4631(6) 0.0601(18) Uani 1 1 d . . . . .
N2 N 0.3508(5) 0.5636(4) 0.5221(6) 0.086(2) Uani 1 1 d . . . . .
C17 C 0.3210(6) 1.4417(4) 0.2682(7) 0.073(2) Uani 1 1 d . . . . .
H17 H 0.340644 1.503840 0.281843 0.087 Uiso 1 1 calc R . . . .
C16 C 0.2478(5) 1.4166(4) 0.1661(6) 0.0641(19) Uani 1 1 d . . . . .
H16 H 0.216304 1.460953 0.109443 0.077 Uiso 1 1 calc R . . . .

loop_
_atom_site_aniso_label
_atom_site_aniso_U_11
_atom_site_aniso_U_22
_atom_site_aniso_U_33
_atom_site_aniso_U_23
_atom_site_aniso_U_13
_atom_site_aniso_U_12
Au1 0.04503(14) 0.04180(13) 0.04889(16) -0.00424(11) 0.01860(12) -0.00311(10)
Au2 0.05615(16) 0.03860(13) 0.05821(18) -0.00122(11) 0.02867(13) -0.00316(10)
Cu1 0.0321(3) 0.0463(4) 0.0305(4) -0.0031(3) 0.0116(3) -0.0032(3)
N6 0.039(3) 0.037(2) 0.032(3) 0.001(2) 0.012(2) -0.0021(19)
N8 0.038(2) 0.035(2) 0.037(3) -0.006(2) 0.013(2) -0.0004(19)
N7 0.047(3) 0.041(3) 0.035(3) -0.002(2) 0.017(2) 0.001(2)
N5 0.038(3) 0.037(2) 0.034(3) 0.000(2) 0.017(2) -0.0034(19)
N1 0.054(3) 0.046(3) 0.058(4) 0.006(3) 0.017(3) 0.002(2)
C10 0.037(3) 0.028(3) 0.039(4) -0.002(2) 0.018(3) -0.001(2)
C1 0.040(3) 0.045(3) 0.044(4) -0.013(3) 0.015(3) -0.008(3)
C9 0.035(3) 0.028(3) 0.034(3) -0.003(2) 0.014(3) -0.005(2)
C20 0.037(3) 0.039(3) 0.038(4) -0.004(3) 0.021(3) -0.002(2)
C19 0.043(3) 0.038(3) 0.036(3) -0.009(2) 0.023(3) -0.005(2)
O1 0.038(2) 0.056(2) 0.053(3) -0.012(2) 0.022(2) -0.0056(17)
C4 0.056(4) 0.040(3) 0.056(4) 0.000(3) 0.025(3) -0.005(3)
N4 0.054(4) 0.072(4) 0.066(4) 0.008(3) 0.015(3) -0.010(3)
N3 0.059(4) 0.084(4) 0.046(4) 0.000(3) 0.022(3) 0.011(3)
C3 0.060(4) 0.049(4) 0.036(4) -0.003(3) 0.019(3) 0.001(3)
C15 0.063(4) 0.048(4) 0.046(4) 0.003(3) 0.021(3) 0.005(3)
C24 0.053(4) 0.039(3) 0.040(4) -0.001(3) 0.013(3) -0.001(3)
C14 0.054(4) 0.068(4) 0.034(4) 0.004(3) 0.020(3) 0.001(3)
C21 0.055(4) 0.053(4) 0.042(4) -0.014(3) 0.015(3) -0.012(3)
C5 0.045(3) 0.067(4) 0.043(4) 0.005(3) 0.020(3) -0.002(3)
C6 0.062(4) 0.070(4) 0.033(4) 0.001(3) 0.027(3) -0.003(3)
C8 0.035(3) 0.055(4) 0.039(4) 0.000(3) 0.010(3) 0.003(3)
C23 0.060(4) 0.052(4) 0.048(4) 0.008(3) 0.015(3) 0.011(3)
C13 0.067(4) 0.064(4) 0.056(5) 0.006(3) 0.043(4) -0.001(3)
C11 0.044(3) 0.055(4) 0.049(4) 0.006(3) 0.019(3) 0.008(3)
C18 0.078(4) 0.052(4) 0.042(4) -0.011(3) 0.025(3) -0.019(3)
C12 0.045(4) 0.070(4) 0.068(5) 0.012(4) 0.036(4) 0.003(3)
C7 0.060(4) 0.059(4) 0.030(4) 0.002(3) 0.011(3) 0.000(3)
C22 0.053(4) 0.062(4) 0.033(4) -0.007(3) 0.006(3) -0.003(3)
C2 0.083(5) 0.047(4) 0.066(5) -0.004(4) 0.047(4) -0.002(3)
N2 0.136(6) 0.055(4) 0.088(5) 0.014(4) 0.067(5) 0.008(4)
C17 0.137(7) 0.033(3) 0.063(5) 0.000(3) 0.056(5) -0.012(4)
C16 0.110(6) 0.044(4) 0.051(5) 0.014(3) 0.045(4) 0.011(4)

loop_
_atom_type_symbol
_atom_type_description
_atom_type_scat_dispersion_real
_atom_type_scat_dispersion_imag
_atom_type_scat_source
C C 0.0033 0.0016 'International Tables Vol C Tables 4.2.6.8 and 6.1.1.4'
H H 0.0000 0.0000 'International Tables Vol C Tables 4.2.6.8 and 6.1.1.4'
Au Au -2.0133 8.8022 'International Tables Vol C Tables 4.2.6.8 and 6.1.1.4'
Cu Cu 0.3201 1.2651 'International Tables Vol C Tables 4.2.6.8 and 6.1.1.4'
N N 0.0061 0.0033 'International Tables Vol C Tables 4.2.6.8 and 6.1.1.4'
O O 0.0106 0.0060 'International Tables Vol C Tables 4.2.6.8 and 6.1.1.4'

loop_
_geom_angle_atom_site_label_1
_geom_angle_atom_site_label_2
_geom_angle_atom_site_label_3
_geom_angle
_geom_angle_site_symmetry_1
_geom_angle_site_symmetry_3
_geom_angle_publ_flag
C4 Au1 Au2 85.92(19) . . ?
C4 Au1 C3 175.9(2) . . ?
C3 Au1 Au2 96.30(17) . . ?
C1 Au2 Au1 93.61(17) . . ?
C2 Au2 Au1 84.99(19) . . ?
C2 Au2 C1 177.0(2) . . ?
N6 Cu1 N8 97.27(18) . . ?
N6 Cu1 N7 96.05(16) . . ?
N6 Cu1 N5 80.15(18) . . ?
N6 Cu1 N1 87.61(17) . . ?
N8 Cu1 N7 75.94(16) . . ?
N8 Cu1 N1 93.83(17) . . ?
N7 Cu1 N1 169.47(17) . . ?
N5 Cu1 N8 167.39(16) . . ?
N5 Cu1 N7 91.99(16) . . ?
N5 Cu1 N1 98.37(17) . . ?
O1 Cu1 N6 168.86(17) . . ?
O1 Cu1 N8 92.70(17) . . ?
O1 Cu1 N7 91.17(16) . . ?
O1 Cu1 N5 91.16(17) . . ?
O1 Cu1 N1 86.78(17) . . ?
C10 N6 Cu1 114.8(4) . . ?
C14 N6 Cu1 126.5(4) . . ?
C14 N6 C10 118.7(5) . . ?
C20 N8 Cu1 119.0(4) . . ?
C24 N8 Cu1 123.5(4) . . ?
C24 N8 C20 117.5(5) . . ?
C19 N7 Cu1 111.9(3) . . ?
C15 N7 Cu1 128.7(4) . . ?
C15 N7 C19 119.2(5) . . ?
C9 N5 Cu1 114.7(3) . . ?
C5 N5 Cu1 125.7(4) . . ?
C5 N5 C9 119.2(5) . . ?
C1 N1 Cu1 157.1(5) . . ?
N6 C10 C9 114.8(5) . . ?
N6 C10 C11 121.3(5) . . ?
C11 C10 C9 123.9(5) . . ?
N1 C1 Au2 175.0(5) . . ?
N5 C9 C10 115.1(4) . . ?
N5 C9 C8 121.3(5) . . ?
C8 C9 C10 123.6(5) . . ?
N8 C20 C19 116.3(5) . . ?
N8 C20 C21 121.1(5) . . ?
C21 C20 C19 122.6(5) . . ?
N7 C19 C20 116.1(4) . . ?
N7 C19 C18 120.5(5) . . ?
C18 C19 C20 123.3(5) . . ?
N4 C4 Au1 175.7(5) . . ?
N3 C3 Au1 179.5(6) . . ?
N7 C15 C16 122.9(6) . . ?
N8 C24 C23 122.6(5) . . ?
N6 C14 C13 122.3(6) . . ?
C20 C21 C22 120.5(6) . . ?
N5 C5 C6 122.4(6) . . ?
C5 C6 C7 118.1(6) . . ?
C7 C8 C9 118.8(5) . . ?
C22 C23 C24 120.4(6) . . ?
C12 C13 C14 119.2(6) . . ?
C12 C11 C10 119.2(6) . . ?
C17 C18 C19 119.8(6) . . ?
C13 C12 C11 119.4(6) . . ?
C8 C7 C6 120.2(5) . . ?
C23 C22 C21 117.7(6) . . ?
N2 C2 Au2 178.2(7) . . ?
C16 C17 C18 119.6(6) . . ?
C17 C16 C15 118.1(6) . . ?

loop_
_geom_bond_atom_site_label_1
_geom_bond_atom_site_label_2
_geom_bond_distance
_geom_bond_site_symmetry_2
_geom_bond_publ_flag
Au1 Au2 3.2359(4) . ?
Au1 C4 1.986(7) . ?
Au1 C3 1.984(7) . ?
Au2 C1 1.997(6) . ?
Au2 C2 1.976(7) . ?
Cu1 N6 2.023(4) . ?
Cu1 N8 2.058(4) . ?
Cu1 N7 2.290(4) . ?
Cu1 N5 2.024(4) . ?
Cu1 N1 2.418(5) . ?
Cu1 O1 1.999(4) . ?
N6 C10 1.347(6) . ?
N6 C14 1.336(7) . ?
N8 C20 1.362(6) . ?
N8 C24 1.333(7) . ?
N7 C19 1.338(7) . ?
N7 C15 1.328(7) . ?
N5 C9 1.344(6) . ?
N5 C5 1.330(7) . ?
N1 C1 1.136(7) . ?
C10 C9 1.470(7) . ?
C10 C11 1.386(7) . ?
C9 C8 1.370(7) . ?
C20 C19 1.487(7) . ?
C20 C21 1.363(8) . ?
C19 C18 1.386(7) . ?
C4 N4 1.123(7) . ?
N3 C3 1.130(7) . ?
C15 C16 1.379(8) . ?
C24 C23 1.365(8) . ?
C14 C13 1.378(8) . ?
C21 C22 1.381(8) . ?
C5 C6 1.370(8) . ?
C6 C7 1.370(8) . ?
C8 C7 1.369(8) . ?
C23 C22 1.349(8) . ?
C13 C12 1.361(8) . ?
C11 C12 1.374(9) . ?
C18 C17 1.369(9) . ?
C2 N2 1.147(8) . ?
C17 C16 1.363(9) . ?
